data_7713681
loop_
_publ_author_name
'Wang, Bing'
'Chen, Wenhao'
'Yang, Jiangnan'
'Lu, Linfang'
'Liu, Jiyong'
'Shen, Liang'
'Wu, Di'

_publ_section_title
;
 N-heterocyclic imine-based bis-gallium(I) carbene analog featuring a
 four-membered Ga2N2 ring
;
_journal_name_full 'Dalton Transactions'
_journal_paper_doi 10.1039/D3DT00782K
_journal_year 2023
_chemical_absolute_configuration ad
_chemical_formula_moiety 'C82 H86 Ga2 N6 O4, C6 H6'
_chemical_formula_sum 'C88 H92 Ga2 N6 O4'
_chemical_formula_weight 1437.11
_space_group_crystal_system tetragonal
_space_group_IT_number 81
_space_group_name_Hall 'P -4'
_space_group_name_H-M_alt 'P -4'
_atom_sites_solution_hydrogens geom
_atom_sites_solution_primary dual
_audit_creation_date 2021-12-22
_audit_creation_method
;
Olex2 1.2
(compiled 2018.05.29 svn.r3508 for OlexSys, GUI svn.r5506)
;
_audit_update_record
;
2022-04-26 deposited with the CCDC.	2023-07-19 downloaded from the CCDC.
;
_cell_angle_alpha 90
_cell_angle_beta 90
_cell_angle_gamma 90
_cell_formula_units_Z 2
_cell_length_a 19.4930(3)
_cell_length_b 19.4930(3)
_cell_length_c 10.5729(3)
_cell_measurement_reflns_used 9608
_cell_measurement_temperature 170(2)
_cell_measurement_theta_max 26.98
_cell_measurement_theta_min 2.34
_cell_volume 4017.46(14)
_computing_cell_refinement 'SAINT V8.40B (Bruker Nano, Inc., 2019)'
_computing_data_collection 'Bruker Instrument Service vV6.2.14'
_computing_data_reduction 'SAINT V8.40B (Bruker Nano, Inc., 2019)'
_computing_molecular_graphics 'Olex2 (Dolomanov et al., 2009)'
_computing_publication_material 'Olex2 (Dolomanov et al., 2009)'
_computing_structure_refinement 'ShelXL (Sheldrick, 2015)'
_computing_structure_solution 'ShelXT (Sheldrick, 2015)'
_diffrn_ambient_temperature 170.0
_diffrn_measured_fraction_theta_full 0.995
_diffrn_measured_fraction_theta_max 0.995
_diffrn_measurement_device_type 'zju Bruker D8 Venture'
_diffrn_measurement_method '\f and \w scans'
_diffrn_radiation_type MoK\a
_diffrn_radiation_wavelength 0.71073
_diffrn_reflns_av_R_equivalents 0.0410
_diffrn_reflns_av_unetI/netI 0.0300
_diffrn_reflns_Laue_measured_fraction_full 0.995
_diffrn_reflns_Laue_measured_fraction_max 0.995
_diffrn_reflns_limit_h_max 24
_diffrn_reflns_limit_h_min -24
_diffrn_reflns_limit_k_max 24
_diffrn_reflns_limit_k_min -24
_diffrn_reflns_limit_l_max 13
_diffrn_reflns_limit_l_min -13
_diffrn_reflns_number 66333
_diffrn_reflns_point_group_measured_fraction_full 0.996
_diffrn_reflns_point_group_measured_fraction_max 0.996
_diffrn_reflns_theta_full 25.242
_diffrn_reflns_theta_max 27.114
_diffrn_reflns_theta_min 2.191
_diffrn_standards_number 0
_exptl_absorpt_coefficient_mu 0.723
_exptl_absorpt_correction_T_max 0.7455
_exptl_absorpt_correction_T_min 0.6361
_exptl_absorpt_correction_type multi-scan
_exptl_absorpt_process_details
;
SADABS-2016/2 (Bruker,2016/2) was used for absorption correction.
wR2(int) was 0.0934 before and 0.0704 after correction.
The Ratio of minimum to maximum transmission is 0.8533.
The \l/2 correction factor is Not present.
;
_exptl_crystal_colour yellow
_exptl_crystal_colour_primary yellow
_exptl_crystal_density_diffrn 1.188
_exptl_crystal_description block
_exptl_crystal_F_000 1512
_exptl_crystal_size_max 0.48
_exptl_crystal_size_mid 0.32
_exptl_crystal_size_min 0.29
_refine_diff_density_max 0.243
_refine_diff_density_min -0.206
_refine_diff_density_rms 0.040
_refine_ls_abs_structure_details
;
 Flack x determined using 3791 quotients [(I+)-(I-)]/[(I+)+(I-)]
 (Parsons, Flack and Wagner, Acta Cryst. B69 (2013) 249-259).
;
_refine_ls_abs_structure_Flack 0.010(3)
_refine_ls_extinction_method none
_refine_ls_goodness_of_fit_ref 1.040
_refine_ls_hydrogen_treatment constr
_refine_ls_matrix_type full
_refine_ls_number_parameters 485
_refine_ls_number_reflns 8846
_refine_ls_number_restraints 36
_refine_ls_restrained_S_all 1.044
_refine_ls_R_factor_all 0.0276
_refine_ls_R_factor_gt 0.0254
_refine_ls_shift/su_max 0.003
_refine_ls_shift/su_mean 0.000
_refine_ls_structure_factor_coef Fsqd
_refine_ls_weighting_details 'w=1/[\s^2^(Fo^2^)+(0.0373P)^2^+0.3155P] where P=(Fo^2^+2Fc^2^)/3'
_refine_ls_weighting_scheme calc
_refine_ls_wR_factor_gt 0.0647
_refine_ls_wR_factor_ref 0.0659
_reflns_Friedel_coverage 0.895
_reflns_Friedel_fraction_full 0.996
_reflns_Friedel_fraction_max 0.997
_reflns_number_gt 8436
_reflns_number_total 8846
_reflns_threshold_expression 'I > 2\s(I)'
_cod_data_source_file d3dt00782k2.cif
_cod_data_source_block mo_211221_yjn1220_ga_kun_0m_sq
_cod_original_cell_volume 4017.46(17)
_cod_database_code 7713681
_shelx_shelxl_version_number 2018/3
_shelx_space_group_comment
;
The symmetry employed for this shelxl refinement is uniquely defined
by the following loop, which should always be used as a source of
symmetry information in preference to the above space-group names.
They are only intended as comments.
;
_shelx_estimated_absorpt_t_max 0.818
_shelx_estimated_absorpt_t_min 0.723
_olex2_refinement_description
;
1. Fixed Uiso
 At 1.2 times of:
  All C(H) groups
 At 1.5 times of:
  All C(H,H,H) groups
2. Uiso/Uaniso restraints and constraints
C42 \\sim C43 \\sim C44 \\sim C45 \\sim C46 \\sim C47: within 1.7A with sigma
of 0.02 and sigma for terminal atoms of 0.04
3. Others
 Sof(C24A)=Sof(H24D)=Sof(H24E)=Sof(H24F)=1-FVAR(1)
 Sof(C24)=Sof(H24A)=Sof(H24B)=Sof(H24C)=FVAR(1)
 Fixed Sof: C42(0.5) H42(0.5) C43(0.5) H43(0.5) C44(0.5) H44(0.5) C45(0.5)
 H45(0.5) C46(0.5) H46(0.5) C47(0.5) H47(0.5)
4.a Ternary CH refined with riding coordinates:
 C10(H10), C13(H13), C25(H25)
4.b Aromatic/amide H refined with riding coordinates:
 C2(H2), C3(H3), C6(H6), C7(H7), C8(H8), C18(H18), C19(H19), C20(H20),
 C32(H32), C33(H33), C34(H34), C35(H35), C38(H38), C39(H39), C40(H40), C41(H41),
  C42(H42), C43(H43), C44(H44), C45(H45), C46(H46), C47(H47)
4.c Fitted hexagon refined as free rotating group:
 C42(C43,C44,C45,C46,C47)
4.d Idealised Me refined as rotating group:
 C11(H11A,H11B,H11C), C12(H12A,H12B,H12C), C14(H14A,H14B,H14C), C15(H15A,H15B,
 H15C), C23(H23A,H23B,H23C), C26(H26A,H26B,H26C), C27(H27A,H27B,H27C), C24(H24A,
 H24B,H24C), C24A(H24D,H24E,H24F)
;
_platon_squeeze_void_probe_radius 1.20
_olex2_submission_special_instructions 'No special instructions were received'

loop_
_space_group_symop_operation_xyz
'x, y, z'
'-x, -y, z'
'y, -x, -z'
'-y, x, -z'

loop_
_atom_site_label
_atom_site_type_symbol
_atom_site_fract_x
_atom_site_fract_y
_atom_site_fract_z
_atom_site_U_iso_or_equiv
_atom_site_adp_type
_atom_site_occupancy
_atom_site_site_symmetry_order
_atom_site_calc_flag
_atom_site_refinement_flags_posn
_atom_site_refinement_flags_adp
_atom_site_refinement_flags_occupancy
_atom_site_disorder_assembly
_atom_site_disorder_group
Ga1 Ga 0.57205(2) 1.00790(2) 0.65451(2) 0.02255(7) Uani 1 1 d . . . . .
O1 O 0.64854(8) 1.00540(9) 0.75765(16) 0.0283(4) Uani 1 1 d . . . . .
O2 O 0.62477(8) 1.02619(8) 0.51266(16) 0.0264(3) Uani 1 1 d . . . . .
N1 N 0.50729(8) 0.93323(9) 0.66683(17) 0.0237(3) Uani 1 1 d . . . . .
N2 N 0.46829(10) 0.81874(11) 0.7196(2) 0.0298(4) Uani 1 1 d . . . . .
N3 N 0.57379(9) 0.82840(10) 0.6553(2) 0.0292(4) Uani 1 1 d . . . . .
C1 C 0.51554(11) 0.86618(12) 0.6783(2) 0.0250(5) Uani 1 1 d . . . . .
C2 C 0.49785(14) 0.75374(14) 0.7228(3) 0.0384(6) Uani 1 1 d . . . . .
H2 H 0.476029 0.712552 0.749110 0.046 Uiso 1 1 calc R . . . .
C3 C 0.56246(13) 0.75983(13) 0.6823(3) 0.0371(6) Uani 1 1 d . . . . .
H3 H 0.594786 0.723667 0.673573 0.045 Uiso 1 1 calc R . . . .
C4 C 0.39591(12) 0.82617(13) 0.7441(3) 0.0306(5) Uani 1 1 d . . . . .
C5 C 0.35095(13) 0.79873(13) 0.6542(3) 0.0379(6) Uani 1 1 d . . . . .
C6 C 0.28102(14) 0.79860(16) 0.6870(3) 0.0497(9) Uani 1 1 d . . . . .
H6 H 0.248245 0.781790 0.628190 0.060 Uiso 1 1 calc R . . . .
C7 C 0.25928(15) 0.82226(17) 0.8024(4) 0.0528(9) Uani 1 1 d . . . . .
H7 H 0.211856 0.820772 0.822886 0.063 Uiso 1 1 calc R . . . .
C8 C 0.30522(15) 0.84814(17) 0.8888(3) 0.0463(7) Uani 1 1 d . . . . .
H8 H 0.289045 0.864232 0.968222 0.056 Uiso 1 1 calc R . . . .
C9 C 0.37502(13) 0.85111(14) 0.8618(3) 0.0351(6) Uani 1 1 d . . . . .
C10 C 0.37498(17) 0.76773(15) 0.5297(3) 0.0477(7) Uani 1 1 d . . . . .
H10 H 0.426273 0.766871 0.530379 0.057 Uiso 1 1 calc R . . . .
C11 C 0.3521(2) 0.8096(2) 0.4170(4) 0.0688(11) Uani 1 1 d . . . . .
H11A H 0.302107 0.814453 0.418339 0.103 Uiso 1 1 calc GR . . . .
H11B H 0.366104 0.786403 0.338877 0.103 Uiso 1 1 calc GR . . . .
H11C H 0.373414 0.855121 0.420594 0.103 Uiso 1 1 calc GR . . . .
C12 C 0.3497(3) 0.6942(2) 0.5181(5) 0.0915(16) Uani 1 1 d . . . . .
H12A H 0.365944 0.667427 0.590650 0.137 Uiso 1 1 calc GR . . . .
H12B H 0.367453 0.673941 0.439791 0.137 Uiso 1 1 calc GR . . . .
H12C H 0.299444 0.693739 0.516318 0.137 Uiso 1 1 calc GR . . . .
C13 C 0.42726(16) 0.87775(19) 0.9572(3) 0.0502(8) Uani 1 1 d . . . . .
H13 H 0.465795 0.898542 0.907899 0.060 Uiso 1 1 calc R . . . .
C14 C 0.3990(2) 0.9333(2) 1.0430(4) 0.0712(11) Uani 1 1 d . . . . .
H14A H 0.381572 0.971346 0.991477 0.107 Uiso 1 1 calc GR . . . .
H14B H 0.435499 0.950111 1.098682 0.107 Uiso 1 1 calc GR . . . .
H14C H 0.361567 0.914496 1.094260 0.107 Uiso 1 1 calc GR . . . .
C15 C 0.4570(3) 0.8186(3) 1.0327(4) 0.0933(16) Uani 1 1 d . . . . .
H15A H 0.420876 0.797979 1.084722 0.140 Uiso 1 1 calc GR . . . .
H15B H 0.493798 0.835666 1.087443 0.140 Uiso 1 1 calc GR . . . .
H15C H 0.475482 0.784080 0.974639 0.140 Uiso 1 1 calc GR . . . .
C16 C 0.63812(12) 0.85031(12) 0.6011(2) 0.0273(5) Uani 1 1 d . . . . .
C17 C 0.69705(12) 0.84707(13) 0.6767(3) 0.0337(6) Uani 1 1 d . . . . .
C18 C 0.75944(13) 0.85996(14) 0.6162(3) 0.0403(7) Uani 1 1 d . . . . .
H18 H 0.800645 0.858849 0.664132 0.048 Uiso 1 1 calc R . . . .
C19 C 0.76268(13) 0.87421(13) 0.4892(3) 0.0392(6) Uani 1 1 d . . . . .
H19 H 0.805905 0.882322 0.450446 0.047 Uiso 1 1 calc R . . . .
C20 C 0.70360(14) 0.87685(14) 0.4172(3) 0.0368(6) Uani 1 1 d . . . . .
H20 H 0.706591 0.887162 0.329509 0.044 Uiso 1 1 calc R . . . .
C21 C 0.63965(13) 0.86455(12) 0.4716(3) 0.0305(5) Uani 1 1 d . . . . .
C22 C 0.69709(19) 0.8268(2) 0.8170(3) 0.0629(10) Uani 1 1 d . . . . .
C23 C 0.64702(18) 0.8595(2) 0.9022(3) 0.0547(8) Uani 1 1 d . . . . .
H23A H 0.644477 0.908684 0.883472 0.082 Uiso 1 1 calc GR . . . .
H23B H 0.661483 0.852965 0.990122 0.082 Uiso 1 1 calc GR . . . .
H23C H 0.601798 0.838630 0.889607 0.082 Uiso 1 1 calc GR . . . .
C25 C 0.57528(15) 0.86216(15) 0.3905(3) 0.0395(6) Uani 1 1 d . . . . .
H25 H 0.535173 0.871585 0.446913 0.047 Uiso 1 1 calc R . . . .
C26 C 0.5747(2) 0.91533(18) 0.2859(3) 0.0592(9) Uani 1 1 d . . . . .
H26A H 0.588121 0.960010 0.320515 0.089 Uiso 1 1 calc GR . . . .
H26B H 0.528503 0.918535 0.249935 0.089 Uiso 1 1 calc GR . . . .
H26C H 0.607190 0.901833 0.219670 0.089 Uiso 1 1 calc GR . . . .
C27 C 0.5664(2) 0.78978(16) 0.3363(4) 0.0627(9) Uani 1 1 d . . . . .
H27A H 0.606046 0.778383 0.283366 0.094 Uiso 1 1 calc GR . . . .
H27B H 0.524519 0.788004 0.285124 0.094 Uiso 1 1 calc GR . . . .
H27C H 0.562926 0.756690 0.405802 0.094 Uiso 1 1 calc GR . . . .
C28 C 0.70328(11) 1.01851(12) 0.6801(2) 0.0260(5) Uani 1 1 d . . . . .
C29 C 0.69100(11) 1.02887(12) 0.5541(2) 0.0256(5) Uani 1 1 d . . . . .
C30 C 0.74572(12) 1.04017(12) 0.4671(3) 0.0276(5) Uani 1 1 d . . . . .
C31 C 0.81423(12) 1.04479(12) 0.5131(3) 0.0305(5) Uani 1 1 d . . . . .
C32 C 0.86689(13) 1.05551(13) 0.4224(3) 0.0364(6) Uani 1 1 d . . . . .
H32 H 0.912921 1.059665 0.450922 0.044 Uiso 1 1 calc R . . . .
C33 C 0.85395(14) 1.06002(14) 0.2969(3) 0.0407(7) Uani 1 1 d . . . . .
H33 H 0.890721 1.066704 0.239231 0.049 Uiso 1 1 calc R . . . .
C34 C 0.78619(15) 1.05484(14) 0.2513(3) 0.0400(6) Uani 1 1 d . . . . .
H34 H 0.777080 1.057694 0.163193 0.048 Uiso 1 1 calc R . . . .
C35 C 0.73330(13) 1.04559(12) 0.3362(3) 0.0346(5) Uani 1 1 d . . . . .
H35 H 0.687526 1.042805 0.305744 0.042 Uiso 1 1 calc R . . . .
C36 C 0.77119(12) 1.02101(13) 0.7300(3) 0.0293(5) Uani 1 1 d . . . . .
C37 C 0.82685(11) 1.03658(12) 0.6478(3) 0.0309(5) Uani 1 1 d . . . . .
C38 C 0.89262(12) 1.04386(14) 0.7024(3) 0.0402(7) Uani 1 1 d . . . . .
H38 H 0.930227 1.055427 0.649368 0.048 Uiso 1 1 calc R . . . .
C39 C 0.90387(13) 1.03487(14) 0.8281(3) 0.0454(7) Uani 1 1 d . . . . .
H39 H 0.948686 1.040787 0.861682 0.055 Uiso 1 1 calc R . . . .
C40 C 0.84963(14) 1.01693(17) 0.9084(3) 0.0463(7) Uani 1 1 d . . . . .
H40 H 0.857778 1.009377 0.995844 0.056 Uiso 1 1 calc R . . . .
C41 C 0.78432(13) 1.01026(14) 0.8597(3) 0.0378(6) Uani 1 1 d . . . . .
H41 H 0.747590 0.998243 0.914480 0.045 Uiso 1 1 calc R . . . .
C24 C 0.7306(6) 0.7636(6) 0.8444(9) 0.091(4) Uani 0.549(14) 1 d . . P A 1
H24A H 0.701767 0.725351 0.816155 0.136 Uiso 0.549(14) 1 calc GR . P A 1
H24B H 0.738250 0.759967 0.935791 0.136 Uiso 0.549(14) 1 calc GR . P A 1
H24C H 0.774738 0.761968 0.800251 0.136 Uiso 0.549(14) 1 calc GR . P A 1
C24A C 0.7640(4) 0.8101(5) 0.8726(7) 0.050(3) Uani 0.451(14) 1 d . . P A 2
H24D H 0.789030 0.779267 0.815911 0.075 Uiso 0.451(14) 1 calc GR . P A 2
H24E H 0.757171 0.787636 0.954555 0.075 Uiso 0.451(14) 1 calc GR . P A 2
H24F H 0.790428 0.852406 0.884618 0.075 Uiso 0.451(14) 1 calc GR . P A 2
C42 C 0.5676(4) 0.6535(4) 1.0617(8) 0.119(4) Uani 0.5 1 d . U P . .
H42 H 0.538773 0.666838 1.129781 0.142 Uiso 0.5 1 calc R . P . .
C43 C 0.6378(5) 0.6659(4) 1.0677(9) 0.117(4) Uani 0.5 1 d G U P . .
H43 H 0.656866 0.687672 1.139912 0.140 Uiso 0.5 1 calc R . P . .
C44 C 0.6800(3) 0.6463(4) 0.9680(11) 0.130(5) Uani 0.5 1 d G U P . .
H44 H 0.727915 0.654779 0.972145 0.156 Uiso 0.5 1 calc R . P . .
C45 C 0.6520(4) 0.6144(4) 0.8624(8) 0.124(4) Uani 0.5 1 d G U P . .
H45 H 0.680872 0.601052 0.794246 0.149 Uiso 0.5 1 calc R . P . .
C46 C 0.5819(4) 0.6020(4) 0.8563(7) 0.123(4) Uani 0.5 1 d G U P . .
H46 H 0.562779 0.580218 0.784112 0.148 Uiso 0.5 1 calc R . P . .
C47 C 0.5397(3) 0.6216(4) 0.9560(8) 0.091(3) Uani 0.5 1 d G U P . .
H47 H 0.491728 0.613110 0.951878 0.109 Uiso 0.5 1 calc R . P . .

loop_
_atom_site_aniso_label
_atom_site_aniso_U_11
_atom_site_aniso_U_22
_atom_site_aniso_U_33
_atom_site_aniso_U_23
_atom_site_aniso_U_13
_atom_site_aniso_U_12
Ga1 0.01371(11) 0.02866(14) 0.02527(11) -0.00074(10) 0.00021(10) -0.00034(9)
O1 0.0162(7) 0.0423(10) 0.0263(9) -0.0017(7) 0.0003(6) 0.0004(7)
O2 0.0174(7) 0.0356(9) 0.0261(9) -0.0002(7) 0.0010(6) -0.0018(6)
N1 0.0154(8) 0.0269(10) 0.0287(9) -0.0004(8) -0.0006(8) -0.0001(8)
N2 0.0224(10) 0.0295(10) 0.0376(12) 0.0025(9) 0.0025(9) -0.0023(8)
N3 0.0221(8) 0.0300(10) 0.0357(10) 0.0038(10) 0.0013(10) 0.0035(7)
C1 0.0185(9) 0.0293(11) 0.0271(13) 0.0009(9) -0.0024(8) -0.0008(8)
C2 0.0384(14) 0.0285(13) 0.0484(16) 0.0067(12) 0.0019(12) -0.0011(11)
C3 0.0335(13) 0.0300(12) 0.0479(18) 0.0047(11) 0.0010(11) 0.0044(10)
C4 0.0232(11) 0.0341(13) 0.0347(13) 0.0088(10) 0.0013(10) -0.0044(10)
C5 0.0334(12) 0.0353(13) 0.0449(14) 0.0060(13) -0.0064(13) -0.0088(10)
C6 0.0298(13) 0.0475(17) 0.072(3) 0.0143(15) -0.0137(14) -0.0133(12)
C7 0.0248(13) 0.0560(18) 0.078(2) 0.0275(17) 0.0071(14) -0.0032(13)
C8 0.0357(15) 0.0579(18) 0.0452(17) 0.0223(14) 0.0128(12) 0.0077(13)
C9 0.0320(13) 0.0433(14) 0.0299(14) 0.0105(12) 0.0018(11) 0.0015(10)
C10 0.0505(17) 0.0396(15) 0.0531(19) -0.0059(14) -0.0111(14) -0.0026(13)
C11 0.100(3) 0.058(2) 0.048(2) -0.0023(17) -0.010(2) 0.018(2)
C12 0.145(5) 0.045(2) 0.084(3) -0.012(2) -0.008(3) -0.027(3)
C13 0.0444(16) 0.074(2) 0.0321(15) -0.0027(15) -0.0070(13) 0.0105(15)
C14 0.079(3) 0.092(3) 0.0425(19) -0.015(2) -0.0132(19) 0.025(2)
C15 0.106(4) 0.122(4) 0.052(2) -0.003(3) -0.037(2) 0.051(3)
C16 0.0202(11) 0.0282(12) 0.0335(12) -0.0031(10) 0.0007(9) 0.0036(9)
C17 0.0271(11) 0.0336(13) 0.0403(16) -0.0044(11) -0.0061(11) 0.0102(10)
C18 0.0229(12) 0.0358(14) 0.062(2) -0.0092(12) -0.0051(11) 0.0074(10)
C19 0.0285(12) 0.0289(13) 0.0604(19) -0.0073(12) 0.0123(12) 0.0016(10)
C20 0.0399(14) 0.0331(13) 0.0373(15) -0.0028(11) 0.0096(11) 0.0035(11)
C21 0.0315(12) 0.0268(12) 0.0331(13) -0.0042(10) -0.0011(10) 0.0032(10)
C22 0.060(2) 0.091(3) 0.0380(18) 0.0076(16) -0.0078(14) 0.040(2)
C23 0.054(2) 0.073(2) 0.0374(17) 0.0054(15) -0.0047(14) 0.0097(17)
C25 0.0406(15) 0.0453(15) 0.0327(14) -0.0047(12) -0.0077(11) 0.0033(12)
C26 0.080(2) 0.0537(19) 0.0434(18) -0.0008(15) -0.0284(17) -0.0009(18)
C27 0.078(2) 0.0476(17) 0.062(2) -0.0019(18) -0.031(2) -0.0091(16)
C28 0.0162(9) 0.0288(11) 0.0331(14) -0.0052(9) 0.0013(9) -0.0014(8)
C29 0.0175(10) 0.0274(11) 0.0318(12) -0.0047(10) 0.0002(9) -0.0009(8)
C30 0.0216(11) 0.0240(11) 0.0372(13) -0.0046(10) 0.0067(10) -0.0008(9)
C31 0.0210(11) 0.0199(10) 0.0507(16) -0.0074(10) 0.0078(10) -0.0011(8)
C32 0.0257(12) 0.0225(12) 0.0610(19) -0.0068(12) 0.0140(12) -0.0023(10)
C33 0.0346(14) 0.0291(13) 0.0585(18) -0.0012(12) 0.0251(13) -0.0002(11)
C34 0.0428(15) 0.0346(14) 0.0425(16) 0.0001(12) 0.0173(12) 0.0003(12)
C35 0.0302(12) 0.0332(12) 0.0405(14) -0.0012(12) 0.0089(12) -0.0003(9)
C36 0.0188(10) 0.0299(12) 0.0393(14) -0.0090(10) -0.0026(10) 0.0006(9)
C37 0.0186(9) 0.0245(11) 0.0496(15) -0.0106(12) 0.0013(11) 0.0007(8)
C38 0.0162(10) 0.0364(14) 0.068(2) -0.0170(13) 0.0005(11) 0.0002(10)
C39 0.0206(12) 0.0477(15) 0.068(2) -0.0205(15) -0.0123(13) 0.0052(10)
C40 0.0302(14) 0.0579(18) 0.0508(18) -0.0195(14) -0.0147(12) 0.0125(13)
C41 0.0243(12) 0.0477(14) 0.0414(16) -0.0088(13) -0.0030(11) 0.0026(10)
C24 0.108(8) 0.102(8) 0.063(5) 0.019(6) -0.014(5) 0.060(7)
C24A 0.041(4) 0.063(5) 0.047(4) 0.007(4) -0.016(3) 0.010(4)
C42 0.102(8) 0.084(7) 0.170(11) -0.014(8) -0.012(8) 0.023(6)
C43 0.102(8) 0.071(6) 0.178(12) -0.033(7) -0.036(8) 0.023(6)
C44 0.098(8) 0.071(6) 0.220(15) 0.013(8) -0.003(10) 0.007(6)
C45 0.082(7) 0.130(9) 0.159(11) 0.061(9) 0.029(8) 0.041(7)
C46 0.129(9) 0.109(8) 0.133(9) 0.059(8) -0.016(8) 0.021(7)
C47 0.067(5) 0.097(7) 0.107(7) 0.043(6) 0.007(5) 0.013(5)

loop_
_atom_type_symbol
_atom_type_description
_atom_type_scat_dispersion_real
_atom_type_scat_dispersion_imag
_atom_type_scat_source
C C 0.0033 0.0016 'International Tables Vol C Tables 4.2.6.8 and 6.1.1.4'
H H 0.0000 0.0000 'International Tables Vol C Tables 4.2.6.8 and 6.1.1.4'
Ga Ga 0.2307 1.6083 'International Tables Vol C Tables 4.2.6.8 and 6.1.1.4'
N N 0.0061 0.0033 'International Tables Vol C Tables 4.2.6.8 and 6.1.1.4'
O O 0.0106 0.0060 'International Tables Vol C Tables 4.2.6.8 and 6.1.1.4'

loop_
_geom_angle_atom_site_label_1
_geom_angle_atom_site_label_2
_geom_angle_atom_site_label_3
_geom_angle
_geom_angle_site_symmetry_1
_geom_angle_site_symmetry_3
_geom_angle_publ_flag
O1 Ga1 Ga1 143.05(5) . 2_675 ?
O1 Ga1 O2 92.02(7) . . ?
O1 Ga1 N1 128.49(7) . 2_675 ?
O1 Ga1 N1 117.89(7) . . ?
O2 Ga1 Ga1 124.91(5) . 2_675 ?
O2 Ga1 N1 112.62(7) . 2_675 ?
O2 Ga1 N1 124.21(7) . . ?
N1 Ga1 Ga1 42.97(5) 2_675 2_675 ?
N1 Ga1 Ga1 42.95(5) . 2_675 ?
N1 Ga1 N1 85.40(8) 2_675 . ?
C28 O1 Ga1 105.67(14) . . ?
C29 O2 Ga1 105.81(15) . . ?
Ga1 N1 Ga1 94.08(7) 2_675 . ?
C1 N1 Ga1 132.20(14) . . ?
C1 N1 Ga1 133.72(14) . 2_675 ?
C1 N2 C2 110.0(2) . . ?
C1 N2 C4 130.1(2) . . ?
C2 N2 C4 119.5(2) . . ?
C1 N3 C3 110.41(19) . . ?
C1 N3 C16 129.0(2) . . ?
C3 N3 C16 120.41(19) . . ?
N1 C1 N2 127.7(2) . . ?
N1 C1 N3 127.8(2) . . ?
N3 C1 N2 104.41(19) . . ?
N2 C2 H2 126.2 . . ?
C3 C2 N2 107.5(2) . . ?
C3 C2 H2 126.2 . . ?
N3 C3 H3 126.2 . . ?
C2 C3 N3 107.6(2) . . ?
C2 C3 H3 126.2 . . ?
C5 C4 N2 116.9(2) . . ?
C9 C4 N2 118.7(2) . . ?
C9 C4 C5 123.8(2) . . ?
C4 C5 C6 116.1(3) . . ?
C4 C5 C10 123.1(2) . . ?
C6 C5 C10 120.7(3) . . ?
C5 C6 H6 119.4 . . ?
C7 C6 C5 121.2(3) . . ?
C7 C6 H6 119.4 . . ?
C6 C7 H7 119.6 . . ?
C6 C7 C8 120.9(3) . . ?
C8 C7 H7 119.6 . . ?
C7 C8 H8 119.5 . . ?
C7 C8 C9 121.0(3) . . ?
C9 C8 H8 119.5 . . ?
C4 C9 C13 120.9(2) . . ?
C8 C9 C4 117.0(3) . . ?
C8 C9 C13 122.1(3) . . ?
C5 C10 H10 108.0 . . ?
C11 C10 C5 112.1(3) . . ?
C11 C10 H10 108.0 . . ?
C11 C10 C12 110.5(3) . . ?
C12 C10 C5 110.2(3) . . ?
C12 C10 H10 108.0 . . ?
C10 C11 H11A 109.5 . . ?
C10 C11 H11B 109.5 . . ?
C10 C11 H11C 109.5 . . ?
H11A C11 H11B 109.5 . . ?
H11A C11 H11C 109.5 . . ?
H11B C11 H11C 109.5 . . ?
C10 C12 H12A 109.5 . . ?
C10 C12 H12B 109.5 . . ?
C10 C12 H12C 109.5 . . ?
H12A C12 H12B 109.5 . . ?
H12A C12 H12C 109.5 . . ?
H12B C12 H12C 109.5 . . ?
C9 C13 H13 107.2 . . ?
C14 C13 C9 113.3(3) . . ?
C14 C13 H13 107.2 . . ?
C15 C13 C9 110.1(3) . . ?
C15 C13 H13 107.2 . . ?
C15 C13 C14 111.5(3) . . ?
C13 C14 H14A 109.5 . . ?
C13 C14 H14B 109.5 . . ?
C13 C14 H14C 109.5 . . ?
H14A C14 H14B 109.5 . . ?
H14A C14 H14C 109.5 . . ?
H14B C14 H14C 109.5 . . ?
C13 C15 H15A 109.5 . . ?
C13 C15 H15B 109.5 . . ?
C13 C15 H15C 109.5 . . ?
H15A C15 H15B 109.5 . . ?
H15A C15 H15C 109.5 . . ?
H15B C15 H15C 109.5 . . ?
C17 C16 N3 118.2(2) . . ?
C21 C16 N3 117.8(2) . . ?
C21 C16 C17 123.4(2) . . ?
C16 C17 C22 124.3(3) . . ?
C18 C17 C16 116.4(3) . . ?
C18 C17 C22 119.2(3) . . ?
C17 C18 H18 119.2 . . ?
C19 C18 C17 121.6(3) . . ?
C19 C18 H18 119.2 . . ?
C18 C19 H19 119.7 . . ?
C18 C19 C20 120.5(3) . . ?
C20 C19 H19 119.7 . . ?
C19 C20 H20 119.6 . . ?
C19 C20 C21 120.8(3) . . ?
C21 C20 H20 119.6 . . ?
C16 C21 C25 121.9(2) . . ?
C20 C21 C16 117.3(2) . . ?
C20 C21 C25 120.7(3) . . ?
C23 C22 C17 118.6(3) . . ?
C24 C22 C17 114.8(5) . . ?
C24 C22 C23 123.6(5) . . ?
C24A C22 C17 116.4(4) . . ?
C24A C22 C23 116.1(4) . . ?
C22 C23 H23A 109.5 . . ?
C22 C23 H23B 109.5 . . ?
C22 C23 H23C 109.5 . . ?
H23A C23 H23B 109.5 . . ?
H23A C23 H23C 109.5 . . ?
H23B C23 H23C 109.5 . . ?
C21 C25 H25 107.7 . . ?
C21 C25 C27 109.4(2) . . ?
C26 C25 C21 113.3(3) . . ?
C26 C25 H25 107.7 . . ?
C26 C25 C27 110.8(3) . . ?
C27 C25 H25 107.7 . . ?
C25 C26 H26A 109.5 . . ?
C25 C26 H26B 109.5 . . ?
C25 C26 H26C 109.5 . . ?
H26A C26 H26B 109.5 . . ?
H26A C26 H26C 109.5 . . ?
H26B C26 H26C 109.5 . . ?
C25 C27 H27A 109.5 . . ?
C25 C27 H27B 109.5 . . ?
C25 C27 H27C 109.5 . . ?
H27A C27 H27B 109.5 . . ?
H27A C27 H27C 109.5 . . ?
H27B C27 H27C 109.5 . . ?
O1 C28 C36 120.5(2) . . ?
C29 C28 O1 118.3(2) . . ?
C29 C28 C36 121.2(2) . . ?
O2 C29 C28 118.2(2) . . ?
O2 C29 C30 120.5(2) . . ?
C28 C29 C30 121.3(2) . . ?
C31 C30 C29 119.4(2) . . ?
C35 C30 C29 121.1(2) . . ?
C35 C30 C31 119.4(2) . . ?
C30 C31 C37 119.1(2) . . ?
C32 C31 C30 117.2(3) . . ?
C32 C31 C37 123.7(2) . . ?
C31 C32 H32 118.8 . . ?
C33 C32 C31 122.5(3) . . ?
C33 C32 H32 118.8 . . ?
C32 C33 H33 119.8 . . ?
C32 C33 C34 120.3(2) . . ?
C34 C33 H33 119.8 . . ?
C33 C34 H34 120.4 . . ?
C35 C34 C33 119.2(3) . . ?
C35 C34 H34 120.4 . . ?
C30 C35 H35 119.3 . . ?
C34 C35 C30 121.4(3) . . ?
C34 C35 H35 119.3 . . ?
C37 C36 C28 119.3(2) . . ?
C41 C36 C28 121.5(2) . . ?
C41 C36 C37 119.1(2) . . ?
C36 C37 C31 119.5(2) . . ?
C38 C37 C31 122.8(2) . . ?
C38 C37 C36 117.7(3) . . ?
C37 C38 H38 118.9 . . ?
C39 C38 C37 122.2(3) . . ?
C39 C38 H38 118.9 . . ?
C38 C39 H39 119.9 . . ?
C38 C39 C40 120.2(3) . . ?
C40 C39 H39 119.9 . . ?
C39 C40 H40 120.2 . . ?
C41 C40 C39 119.7(3) . . ?
C41 C40 H40 120.2 . . ?
C36 C41 H41 119.5 . . ?
C40 C41 C36 121.0(3) . . ?
C40 C41 H41 119.5 . . ?
C22 C24 H24A 109.5 . . ?
C22 C24 H24B 109.5 . . ?
C22 C24 H24C 109.5 . . ?
H24A C24 H24B 109.5 . . ?
H24A C24 H24C 109.5 . . ?
H24B C24 H24C 109.5 . . ?
C22 C24A H24D 109.5 . . ?
C22 C24A H24E 109.5 . . ?
C22 C24A H24F 109.5 . . ?
H24D C24A H24E 109.5 . . ?
H24D C24A H24F 109.5 . . ?
H24E C24A H24F 109.5 . . ?
C43 C42 H42 120.0 . . ?
C43 C42 C47 120.0 . . ?
C47 C42 H42 120.0 . . ?
C42 C43 H43 120.0 . . ?
C44 C43 C42 120.0 . . ?
C44 C43 H43 120.0 . . ?
C43 C44 H44 120.0 . . ?
C43 C44 C45 120.0 . . ?
C45 C44 H44 120.0 . . ?
C44 C45 H45 120.0 . . ?
C46 C45 C44 120.0 . . ?
C46 C45 H45 120.0 . . ?
C45 C46 H46 120.0 . . ?
C45 C46 C47 120.0 . . ?
C47 C46 H46 120.0 . . ?
C42 C47 H47 120.0 . . ?
C46 C47 C42 120.0 . . ?
C46 C47 H47 120.0 . . ?

loop_
_geom_bond_atom_site_label_1
_geom_bond_atom_site_label_2
_geom_bond_distance
_geom_bond_site_symmetry_2
_geom_bond_publ_flag
Ga1 Ga1 2.8259(4) 2_675 ?
Ga1 O1 1.8479(16) . ?
Ga1 O2 1.8527(16) . ?
Ga1 N1 1.9312(17) . ?
Ga1 N1 1.9302(16) 2_675 ?
O1 C28 1.370(3) . ?
O2 C29 1.364(3) . ?
N1 C1 1.323(3) . ?
N2 C1 1.376(3) . ?
N2 C2 1.392(3) . ?
N2 C4 1.442(3) . ?
N3 C1 1.375(3) . ?
N3 C3 1.384(3) . ?
N3 C16 1.443(3) . ?
C2 H2 0.9500 . ?
C2 C3 1.336(4) . ?
C3 H3 0.9500 . ?
C4 C5 1.399(4) . ?
C4 C9 1.397(4) . ?
C5 C6 1.407(4) . ?
C5 C10 1.522(5) . ?
C6 H6 0.9500 . ?
C6 C7 1.371(5) . ?
C7 H7 0.9500 . ?
C7 C8 1.375(5) . ?
C8 H8 0.9500 . ?
C8 C9 1.391(4) . ?
C9 C13 1.524(4) . ?
C10 H10 1.0000 . ?
C10 C11 1.512(5) . ?
C10 C12 1.521(5) . ?
C11 H11A 0.9800 . ?
C11 H11B 0.9800 . ?
C11 H11C 0.9800 . ?
C12 H12A 0.9800 . ?
C12 H12B 0.9800 . ?
C12 H12C 0.9800 . ?
C13 H13 1.0000 . ?
C13 C14 1.517(5) . ?
C13 C15 1.517(5) . ?
C14 H14A 0.9800 . ?
C14 H14B 0.9800 . ?
C14 H14C 0.9800 . ?
C15 H15A 0.9800 . ?
C15 H15B 0.9800 . ?
C15 H15C 0.9800 . ?
C16 C17 1.401(3) . ?
C16 C21 1.397(4) . ?
C17 C18 1.397(4) . ?
C17 C22 1.534(4) . ?
C18 H18 0.9500 . ?
C18 C19 1.373(4) . ?
C19 H19 0.9500 . ?
C19 C20 1.381(4) . ?
C20 H20 0.9500 . ?
C20 C21 1.394(4) . ?
C21 C25 1.520(4) . ?
C22 C23 1.473(5) . ?
C22 C24 1.424(8) . ?
C22 C24A 1.467(7) . ?
C23 H23A 0.9800 . ?
C23 H23B 0.9800 . ?
C23 H23C 0.9800 . ?
C25 H25 1.0000 . ?
C25 C26 1.516(4) . ?
C25 C27 1.533(4) . ?
C26 H26A 0.9800 . ?
C26 H26B 0.9800 . ?
C26 H26C 0.9800 . ?
C27 H27A 0.9800 . ?
C27 H27B 0.9800 . ?
C27 H27C 0.9800 . ?
C28 C29 1.368(4) . ?
C28 C36 1.426(3) . ?
C29 C30 1.425(3) . ?
C30 C31 1.424(3) . ?
C30 C35 1.410(4) . ?
C31 C32 1.420(4) . ?
C31 C37 1.454(4) . ?
C32 H32 0.9500 . ?
C32 C33 1.354(4) . ?
C33 H33 0.9500 . ?
C33 C34 1.410(4) . ?
C34 H34 0.9500 . ?
C34 C35 1.379(4) . ?
C35 H35 0.9500 . ?
C36 C37 1.423(4) . ?
C36 C41 1.411(4) . ?
C37 C38 1.413(3) . ?
C38 H38 0.9500 . ?
C38 C39 1.359(5) . ?
C39 H39 0.9500 . ?
C39 C40 1.400(5) . ?
C40 H40 0.9500 . ?
C40 C41 1.379(4) . ?
C41 H41 0.9500 . ?
C24 H24A 0.9800 . ?
C24 H24B 0.9800 . ?
C24 H24C 0.9800 . ?
C24A H24D 0.9800 . ?
C24A H24E 0.9800 . ?
C24A H24F 0.9800 . ?
C42 H42 0.9500 . ?
C42 C43 1.3900 . ?
C42 C47 1.3900 . ?
C43 H43 0.9500 . ?
C43 C44 1.3900 . ?
C44 H44 0.9500 . ?
C44 C45 1.3900 . ?
C45 H45 0.9500 . ?
C45 C46 1.3900 . ?
C46 H46 0.9500 . ?
C46 C47 1.3900 . ?
C47 H47 0.9500 . ?

loop_
_geom_torsion_atom_site_label_1
_geom_torsion_atom_site_label_2
_geom_torsion_atom_site_label_3
_geom_torsion_atom_site_label_4
_geom_torsion
_geom_torsion_site_symmetry_1
_geom_torsion_site_symmetry_2
_geom_torsion_site_symmetry_3
_geom_torsion_site_symmetry_4
_geom_torsion_publ_flag
Ga1 Ga1 O1 C28 179.09(10) 2_675 . . . ?
Ga1 Ga1 O2 C29 -179.22(11) 2_675 . . . ?
Ga1 O1 C28 C29 -0.7(3) . . . . ?
Ga1 O1 C28 C36 179.44(18) . . . . ?
Ga1 O2 C29 C28 -0.1(2) . . . . ?
Ga1 O2 C29 C30 178.11(17) . . . . ?
Ga1 N1 C1 N2 -19.6(4) 2_675 . . . ?
Ga1 N1 C1 N2 161.12(19) . . . . ?
Ga1 N1 C1 N3 162.4(2) 2_675 . . . ?
Ga1 N1 C1 N3 -16.8(4) . . . . ?
O1 Ga1 O2 C29 -0.29(14) . . . . ?
O1 C28 C29 O2 0.6(3) . . . . ?
O1 C28 C29 C30 -177.6(2) . . . . ?
O1 C28 C36 C37 -178.3(2) . . . . ?
O1 C28 C36 C41 -0.1(4) . . . . ?
O2 Ga1 O1 C28 0.55(15) . . . . ?
O2 C29 C30 C31 178.1(2) . . . . ?
O2 C29 C30 C35 -3.0(3) . . . . ?
N1 Ga1 O1 C28 -120.77(14) 2_675 . . . ?
N1 Ga1 O1 C28 131.49(14) . . . . ?
N1 Ga1 O2 C29 -126.44(13) . . . . ?
N1 Ga1 O2 C29 133.29(13) 2_675 . . . ?
N2 C2 C3 N3 0.8(3) . . . . ?
N2 C4 C5 C6 172.2(2) . . . . ?
N2 C4 C5 C10 -5.3(4) . . . . ?
N2 C4 C9 C8 -170.8(2) . . . . ?
N2 C4 C9 C13 7.0(4) . . . . ?
N3 C16 C17 C18 171.8(2) . . . . ?
N3 C16 C17 C22 -4.8(4) . . . . ?
N3 C16 C21 C20 -171.8(2) . . . . ?
N3 C16 C21 C25 4.2(3) . . . . ?
C1 N2 C2 C3 -1.0(3) . . . . ?
C1 N2 C4 C5 104.4(3) . . . . ?
C1 N2 C4 C9 -84.4(3) . . . . ?
C1 N3 C3 C2 -0.3(3) . . . . ?
C1 N3 C16 C17 116.2(3) . . . . ?
C1 N3 C16 C21 -72.3(4) . . . . ?
C2 N2 C1 N1 -177.6(2) . . . . ?
C2 N2 C1 N3 0.7(3) . . . . ?
C2 N2 C4 C5 -67.7(3) . . . . ?
C2 N2 C4 C9 103.6(3) . . . . ?
C3 N3 C1 N1 178.1(2) . . . . ?
C3 N3 C1 N2 -0.3(3) . . . . ?
C3 N3 C16 C17 -69.2(3) . . . . ?
C3 N3 C16 C21 102.2(3) . . . . ?
C4 N2 C1 N1 9.7(4) . . . . ?
C4 N2 C1 N3 -171.9(3) . . . . ?
C4 N2 C2 C3 172.6(2) . . . . ?
C4 C5 C6 C7 -1.9(4) . . . . ?
C4 C5 C10 C11 -113.4(3) . . . . ?
C4 C5 C10 C12 123.1(4) . . . . ?
C4 C9 C13 C14 150.2(3) . . . . ?
C4 C9 C13 C15 -84.0(4) . . . . ?
C5 C4 C9 C8 -0.2(4) . . . . ?
C5 C4 C9 C13 177.6(3) . . . . ?
C5 C6 C7 C8 1.2(5) . . . . ?
C6 C5 C10 C11 69.3(4) . . . . ?
C6 C5 C10 C12 -54.2(4) . . . . ?
C6 C7 C8 C9 0.0(5) . . . . ?
C7 C8 C9 C4 -0.5(4) . . . . ?
C7 C8 C9 C13 -178.3(3) . . . . ?
C8 C9 C13 C14 -32.1(4) . . . . ?
C8 C9 C13 C15 93.7(4) . . . . ?
C9 C4 C5 C6 1.4(4) . . . . ?
C9 C4 C5 C10 -176.1(3) . . . . ?
C10 C5 C6 C7 175.6(3) . . . . ?
C16 N3 C1 N1 -7.0(4) . . . . ?
C16 N3 C1 N2 174.7(3) . . . . ?
C16 N3 C3 C2 -175.8(2) . . . . ?
C16 C17 C18 C19 -0.8(4) . . . . ?
C16 C17 C22 C23 -48.2(5) . . . . ?
C16 C17 C22 C24 113.1(7) . . . . ?
C16 C17 C22 C24A 165.7(5) . . . . ?
C16 C21 C25 C26 145.4(3) . . . . ?
C16 C21 C25 C27 -90.4(3) . . . . ?
C17 C16 C21 C20 -0.8(4) . . . . ?
C17 C16 C21 C25 175.1(2) . . . . ?
C17 C18 C19 C20 0.6(4) . . . . ?
C18 C17 C22 C23 135.3(3) . . . . ?
C18 C17 C22 C24 -63.4(8) . . . . ?
C18 C17 C22 C24A -10.8(6) . . . . ?
C18 C19 C20 C21 -0.6(4) . . . . ?
C19 C20 C21 C16 0.6(4) . . . . ?
C19 C20 C21 C25 -175.4(2) . . . . ?
C20 C21 C25 C26 -38.8(4) . . . . ?
C20 C21 C25 C27 85.4(3) . . . . ?
C21 C16 C17 C18 0.9(4) . . . . ?
C21 C16 C17 C22 -175.7(3) . . . . ?
C22 C17 C18 C19 176.0(3) . . . . ?
C28 C29 C30 C31 -3.7(3) . . . . ?
C28 C29 C30 C35 175.1(2) . . . . ?
C28 C36 C37 C31 -4.4(3) . . . . ?
C28 C36 C37 C38 175.2(2) . . . . ?
C28 C36 C41 C40 -176.0(2) . . . . ?
C29 C28 C36 C37 1.9(4) . . . . ?
C29 C28 C36 C41 -179.9(2) . . . . ?
C29 C30 C31 C32 179.5(2) . . . . ?
C29 C30 C31 C37 1.1(3) . . . . ?
C29 C30 C35 C34 -178.4(2) . . . . ?
C30 C31 C32 C33 -1.2(4) . . . . ?
C30 C31 C37 C36 2.9(3) . . . . ?
C30 C31 C37 C38 -176.7(2) . . . . ?
C31 C30 C35 C34 0.4(4) . . . . ?
C31 C32 C33 C34 0.7(4) . . . . ?
C31 C37 C38 C39 -178.8(2) . . . . ?
C32 C31 C37 C36 -175.4(2) . . . . ?
C32 C31 C37 C38 5.1(4) . . . . ?
C32 C33 C34 C35 0.4(4) . . . . ?
C33 C34 C35 C30 -1.0(4) . . . . ?
C35 C30 C31 C32 0.6(3) . . . . ?
C35 C30 C31 C37 -177.7(2) . . . . ?
C36 C28 C29 O2 -179.6(2) . . . . ?
C36 C28 C29 C30 2.2(4) . . . . ?
C36 C37 C38 C39 1.6(4) . . . . ?
C37 C31 C32 C33 177.1(2) . . . . ?
C37 C36 C41 C40 2.2(4) . . . . ?
C37 C38 C39 C40 0.8(4) . . . . ?
C38 C39 C40 C41 -1.8(4) . . . . ?
C39 C40 C41 C36 0.2(4) . . . . ?
C41 C36 C37 C31 177.3(2) . . . . ?
C41 C36 C37 C38 -3.1(3) . . . . ?
C42 C43 C44 C45 0.0 . . . . ?
C43 C42 C47 C46 0.0 . . . . ?
C43 C44 C45 C46 0.0 . . . . ?
C44 C45 C46 C47 0.0 . . . . ?
C45 C46 C47 C42 0.0 . . . . ?
C47 C42 C43 C44 0.0 . . . . ?

loop_
_platon_squeeze_void_nr
_platon_squeeze_void_average_x
_platon_squeeze_void_average_y
_platon_squeeze_void_average_z
_platon_squeeze_void_volume
_platon_squeeze_void_count_electrons
_platon_squeeze_void_content
1 0.222 0.086 0.115 19 1 ' '
2 0.778 0.914 0.115 19 1 ' '
3 0.500 0.500 0.500 208 21 ' '
4 0.086 0.778 0.884 19 1 ' '
5 0.914 0.222 0.884 19 1 ' '
